data_4112868
loop_
_publ_author_name
'Benjamin V. Mork'
'T. Don Tilley'
'Arthur J. Schultz'
'John A. Cowan'

_publ_section_title
;
 Silylene Hydride Complexes of Molybdenum with Silicon-Hydrogen
 Interactions: Neutron Structure of
 (\h5-C5Me5)(Me2PCH2CH2PMe2)Mo(H)(SiEt2)
;
_journal_name_full 'Journal of the American Chemical Society'
_journal_page_first 10428
_journal_page_last 10440
_journal_paper_doi 10.1021/ja040026g
_journal_volume 126
_journal_year 2004
_chemical_formula_sum 'C22 H37 Mo P2 Si'
_chemical_formula_weight 487.49
_space_group_IT_number 62
_symmetry_cell_setting orthorhombic
_symmetry_space_group_name_Hall '-P 2ac 2n'
_symmetry_space_group_name_H-M 'P n m a'
_atom_sites_solution_hydrogens geom
_atom_sites_solution_primary direct
_atom_sites_solution_secondary difmap
_audit_creation_method SHELXL
_cell_angle_alpha 90.00
_cell_angle_beta 90.00
_cell_angle_gamma 90.00
_cell_formula_units_Z 4
_cell_length_a 14.1108(2)
_cell_length_b 12.2418(3)
_cell_length_c 14.0009(1)
_cell_measurement_reflns_used 4087
_cell_measurement_temperature 143(1)
_cell_measurement_theta_max 45
_cell_measurement_theta_min 4
_cell_volume 2418.54(7)
_computing_cell_refinement 'Siemens SAINT'
_computing_data_collection 'Siemens SMART'
_computing_data_reduction 'Siemens SAINT'
_computing_molecular_graphics SHELXP
_computing_structure_refinement 'SHELXL-93 (Sheldrick, 1993)'
_computing_structure_solution 'SHELXS-86 (Sheldrick, 1990)'
_diffrn_ambient_temperature 143(1)
_diffrn_measurement_device SMART
_diffrn_measurement_method '\w scans'
_diffrn_radiation_monochromator graphite
_diffrn_radiation_source 'fine-focus sealed tube'
_diffrn_radiation_type MoK\a
_diffrn_radiation_wavelength 0.71073
_diffrn_reflns_av_R_equivalents 0.0687
_diffrn_reflns_av_sigmaI/netI 0.0407
_diffrn_reflns_limit_h_max 16
_diffrn_reflns_limit_h_min -16
_diffrn_reflns_limit_k_max 14
_diffrn_reflns_limit_k_min -13
_diffrn_reflns_limit_l_max 9
_diffrn_reflns_limit_l_min -16
_diffrn_reflns_number 10203
_diffrn_reflns_theta_max 25.41
_diffrn_reflns_theta_min 2.05
_exptl_absorpt_coefficient_mu 0.729
_exptl_absorpt_correction_T_max 0.92
_exptl_absorpt_correction_T_min 0.62
_exptl_absorpt_correction_type 'empirical, SADBABS'
_exptl_crystal_colour black/yellow
_exptl_crystal_density_diffrn 1.342
_exptl_crystal_description block
_exptl_crystal_F_000 1024
_exptl_crystal_size_max 0.22
_exptl_crystal_size_mid 0.16
_exptl_crystal_size_min 0.15
_refine_diff_density_max 0.430
_refine_diff_density_min -0.550
_refine_diff_density_rms 0.073
_refine_ls_extinction_method none
_refine_ls_goodness_of_fit_all 0.911
_refine_ls_goodness_of_fit_obs 0.978
_refine_ls_hydrogen_treatment noref
_refine_ls_matrix_type full
_refine_ls_number_parameters 141
_refine_ls_number_reflns 2188
_refine_ls_number_restraints 0
_refine_ls_restrained_S_all 0.911
_refine_ls_restrained_S_obs 0.978
_refine_ls_R_factor_all 0.0410
_refine_ls_R_factor_obs 0.0301
_refine_ls_shift/esd_max -0.003
_refine_ls_shift/esd_mean 0.000
_refine_ls_structure_factor_coef Fsqd
_refine_ls_weighting_details 'w=1/[\s^2^(Fo^2^)+(0.0563P)^2^+0.0000P] where P=(Fo^2^+2Fc^2^)/3'
_refine_ls_weighting_scheme calc
_refine_ls_wR_factor_all 0.0798
_refine_ls_wR_factor_obs 0.0759
_reflns_number_observed 1742
_reflns_number_total 2188
_reflns_observed_criterion >2sigma(I)
_cod_data_source_file ja040026g_4.cif
_cod_data_source_block compound_5a
_cod_depositor_comments
;
The following automatic conversions were performed:

'_refine_ls_weighting_scheme' value 'calc
w=1/[\s^2^(Fo^2^)+(0.0563P)^2^+0.0000P] where P=(Fo^2^+2Fc^2^)/3' was
changed to 'calc'. New tag '_refine_ls_weighting_details' was
created. The value of the new tag was set to
'w=1/[\s^2^(Fo^2^)+(0.0563P)^2^+0.0000P] where P=(Fo^2^+2Fc^2^)/3'.

Automatic conversion script
Id: cif_fix_values 3143 2015-03-26 13:38:13Z robertas 
;
_cod_database_code 4112868

loop_
_symmetry_equiv_pos_as_xyz
'x, y, z'
'-x+1/2, -y, z+1/2'
'-x, y+1/2, -z'
'x+1/2, -y+1/2, -z+1/2'
'-x, -y, -z'
'x-1/2, y, -z-1/2'
'x, -y-1/2, z'
'-x-1/2, y-1/2, z-1/2'

loop_
_atom_site_aniso_label
_atom_site_aniso_U_11
_atom_site_aniso_U_22
_atom_site_aniso_U_33
_atom_site_aniso_U_23
_atom_site_aniso_U_13
_atom_site_aniso_U_12
Mo1 0.0134(2) 0.0389(2) 0.0129(2) 0.000 -0.00030(12) 0.000
Si1 0.0153(5) 0.0605(7) 0.0148(5) 0.000 0.0001(4) 0.000
P1 0.0210(4) 0.0274(4) 0.0483(5) 0.0121(3) 0.0093(3) 0.0035(3)
C1 0.021(2) 0.042(2) 0.011(2) 0.000 0.0046(14) 0.000
C2 0.0186(13) 0.0346(14) 0.0222(13) -0.0040(11) 0.0059(10) -0.0004(11)
C3 0.0160(12) 0.0341(12) 0.0182(13) 0.0018(11) 0.0057(10) 0.0008(10)
C4 0.034(2) 0.055(3) 0.018(2) 0.000 -0.002(2) 0.000
C5 0.033(2) 0.042(2) 0.051(2) -0.0157(15) 0.0048(14) -0.0032(13)
C6 0.0219(13) 0.046(2) 0.0268(14) 0.0057(12) 0.0050(11) 0.0064(12)
C7 0.042(2) 0.065(2) 0.046(2) 0.023(2) -0.0163(15) -0.021(2)
C8 0.079(2) 0.042(2) 0.030(2) 0.0033(14) 0.014(2) -0.019(2)
C10 0.024(2) 0.038(2) 0.016(2) 0.000 -0.0007(15) 0.000
C11 0.021(2) 0.041(2) 0.018(2) 0.000 -0.0007(15) 0.000
C12 0.031(2) 0.038(2) 0.017(2) 0.000 -0.004(2) 0.000
C13 0.035(2) 0.033(2) 0.017(2) 0.000 0.009(2) 0.000
C14 0.021(2) 0.034(2) 0.029(2) 0.000 0.005(2) 0.000
C15 0.024(2) 0.038(2) 0.019(2) 0.000 -0.002(2) 0.000

loop_
_atom_site_label
_atom_site_type_symbol
_atom_site_fract_x
_atom_site_fract_y
_atom_site_fract_z
_atom_site_U_iso_or_equiv
_atom_site_thermal_displace_type
_atom_site_occupancy
_atom_site_calc_flag
_atom_site_refinement_flags
Mo1 Mo 0.33792(2) 0.2500 0.92325(2) 0.02172(13) Uani 1 d S
Si1 Si 0.38022(7) 0.2500 1.08314(7) 0.0302(3) Uani 1 d S
H16 H 0.4773(27) 0.2500 1.1134(26) 0.036 Uiso 1 d S
P1 P 0.20542(5) 0.12854(6) 0.93036(5) 0.0322(2) Uani 1 d .
C1 C 0.3792(2) 0.2500 0.7628(2) 0.0246(8) Uani 1 d S
C2 C 0.4220(2) 0.1554(2) 0.8056(2) 0.0251(6) Uani 1 d .
C3 C 0.4907(2) 0.1921(2) 0.8730(2) 0.0228(5) Uani 1 d .
C4 C 0.3179(3) 0.2500 0.6752(3) 0.0359(10) Uani 1 d S
H4A H 0.3496(32) 0.2500 0.6196(39) 0.054 Uiso 1 d S
H4B H 0.2793(22) 0.1835(23) 0.6698(21) 0.054 Uiso 1 d .
C5 C 0.4122(2) 0.0386(2) 0.7729(2) 0.0419(7) Uani 1 d .
H5A H 0.3576(8) 0.0320(4) 0.7324(11) 0.063 Uiso 1 calc R
H5B H 0.4048(14) -0.0082(3) 0.8275(2) 0.063 Uiso 1 calc R
H5C H 0.4678(6) 0.0175(5) 0.7380(12) 0.063 Uiso 1 calc R
C6 C 0.5595(2) 0.1211(2) 0.9262(2) 0.0316(6) Uani 1 d .
H6A H 0.5687(9) 0.1499(8) 0.9893(4) 0.047 Uiso 1 calc R
H6B H 0.6190(4) 0.1199(11) 0.8929(7) 0.047 Uiso 1 calc R
H6C H 0.5348(6) 0.0482(4) 0.9304(10) 0.047 Uiso 1 calc R
C7 C 0.1735(2) 0.0431(3) 0.8280(2) 0.0508(9) Uani 1 d .
H7A H 0.1732(2) 0.0867(3) 0.7711(2) 0.076 Uiso 1 calc R
H7B H 0.1117(2) 0.0125(3) 0.8380(2) 0.076 Uiso 1 calc R
H7C H 0.2189(2) -0.0148(3) 0.8214(2) 0.076 Uiso 1 calc R
C8 C 0.1993(3) 0.0236(2) 1.0230(2) 0.0504(9) Uani 1 d .
H8A H 0.2147(3) 0.0553(2) 1.0837(2) 0.076 Uiso 1 calc R
H8B H 0.2437(3) -0.0336(2) 1.0086(2) 0.076 Uiso 1 calc R
H8C H 0.1364(3) -0.0062(2) 1.0252(2) 0.076 Uiso 1 calc R
C9 C 0.0950(3) 0.1975(4) 0.9748(4) 0.0241(11) Uiso 0.50 d P
H9A H 0.0400(3) 0.1515(4) 0.9641(4) 0.029 Uiso 0.50 calc PR
H9B H 0.0999(3) 0.2127(4) 1.0427(4) 0.029 Uiso 0.50 calc PR
C9X C 0.0864(4) 0.3028(4) 0.9189(4) 0.0282(12) Uiso 0.50 d P
H9X1 H 0.0367(4) 0.3486(4) 0.9452(4) 0.034 Uiso 0.50 calc PR
H9X2 H 0.0719(4) 0.2878(4) 0.8524(4) 0.034 Uiso 0.50 calc PR
C10 C 0.3315(2) 0.2500 1.2091(3) 0.0259(8) Uani 1 d S
C11 C 0.3933(3) 0.2500 1.2866(2) 0.0266(8) Uani 1 d S
H11 H 0.4583(3) 0.2500 1.2755(2) 0.032 Uiso 1 calc SR
C12 C 0.3598(3) 0.2500 1.3814(3) 0.0289(8) Uani 1 d S
H12 H 0.4022(3) 0.2500 1.4323(3) 0.035 Uiso 1 calc SR
C13 C 0.2636(3) 0.2500 1.3979(3) 0.0281(8) Uani 1 d S
H13 H 0.2410(3) 0.2500 1.4603(3) 0.034 Uiso 1 calc SR
C14 C 0.2005(3) 0.2500 1.3231(3) 0.0277(8) Uani 1 d S
H14 H 0.1357(3) 0.2500 1.3347(3) 0.033 Uiso 1 calc SR
C15 C 0.2347(2) 0.2500 1.2292(3) 0.0273(8) Uani 1 d S
H15 H 0.1917(2) 0.2500 1.1789(3) 0.033 Uiso 1 calc SR

loop_
_atom_type_symbol
_atom_type_description
_atom_type_scat_dispersion_real
_atom_type_scat_dispersion_imag
_atom_type_scat_source
C C 0.0033 0.0016 'International Tables Vol C Tables 4.2.6.8 and 6.1.1.4'
H H 0.0000 0.0000 'International Tables Vol C Tables 4.2.6.8 and 6.1.1.4'
Si Si 0.0817 0.0704 'International Tables Vol C Tables 4.2.6.8 and 6.1.1.4'
P P 0.1023 0.0942 'International Tables Vol C Tables 4.2.6.8 and 6.1.1.4'
Mo Mo -1.6832 0.6857 'International Tables Vol C Tables 4.2.6.8 and 6.1.1.4'

loop_
_geom_angle_atom_site_label_1
_geom_angle_atom_site_label_2
_geom_angle_atom_site_label_3
_geom_angle
_geom_angle_site_symmetry_1
_geom_angle_site_symmetry_3
Si1 Mo1 C1 150.52(9) . .
Si1 Mo1 C2 123.37(6) . 7_565
C1 Mo1 C2 35.94(8) . 7_565
Si1 Mo1 C2 123.37(6) . .
C1 Mo1 C2 35.94(8) . .
C2 Mo1 C2 59.44(12) 7_565 .
Si1 Mo1 C3 93.01(6) . .
C1 Mo1 C3 59.02(10) . .
C2 Mo1 C3 58.57(8) 7_565 .
C2 Mo1 C3 35.18(8) . .
Si1 Mo1 C3 93.01(6) . 7_565
C1 Mo1 C3 59.02(10) . 7_565
C2 Mo1 C3 35.18(8) 7_565 7_565
C2 Mo1 C3 58.57(8) . 7_565
C3 Mo1 C3 34.73(11) . 7_565
Si1 Mo1 P1 99.28(3) . 7_565
C1 Mo1 P1 103.69(7) . 7_565
C2 Mo1 P1 96.78(6) 7_565 7_565
C2 Mo1 P1 137.27(6) . 7_565
C3 Mo1 P1 155.15(6) . 7_565
C3 Mo1 P1 122.42(6) 7_565 7_565
Si1 Mo1 P1 99.28(3) . .
C1 Mo1 P1 103.70(7) . .
C2 Mo1 P1 137.28(6) 7_565 .
C2 Mo1 P1 96.78(6) . .
C3 Mo1 P1 122.43(6) . .
C3 Mo1 P1 155.15(6) 7_565 .
P1 Mo1 P1 76.91(3) 7_565 .
C10 Si1 Mo1 143.77(12) . .
C10 Si1 H16 94.1(15) . .
Mo1 Si1 H16 122.1(14) . .
C8 P1 C7 98.16(15) . .
C8 P1 C9 92.4(2) . .
C7 P1 C9 108.2(2) . .
C8 P1 C9X 109.4(2) . 7_565
C7 P1 C9X 88.2(2) . 7_565
C9 P1 C9X 24.3(2) . 7_565
C8 P1 Mo1 120.23(12) . .
C7 P1 Mo1 121.02(10) . .
C9 P1 Mo1 112.5(2) . .
C9X P1 Mo1 114.6(2) 7_565 .
C2 C1 C2 107.4(3) . 7_565
C2 C1 C4 125.65(15) . .
C2 C1 C4 125.65(15) 7_565 .
C2 C1 Mo1 72.6(2) . .
C2 C1 Mo1 72.6(2) 7_565 .
C4 C1 Mo1 130.2(3) . .
C3 C2 C1 107.9(2) . .
C3 C2 C5 124.2(2) . .
C1 C2 C5 126.8(2) . .
C3 C2 Mo1 73.91(13) . .
C1 C2 Mo1 71.4(2) . .
C5 C2 Mo1 129.6(2) . .
C3 C3 C2 108.38(14) 7_565 .
C3 C3 C6 125.36(14) 7_565 .
C2 C3 C6 125.9(2) . .
C3 C3 Mo1 72.64(6) 7_565 .
C2 C3 Mo1 70.91(13) . .
C6 C3 Mo1 127.8(2) . .
C1 C4 H4A 114.9(31) . .
C1 C4 H4B 112.5(18) . .
H4A C4 H4B 102.1(23) . .
C2 C5 H5A 109.47(15) . .
C2 C5 H5B 109.5(2) . .
H5A C5 H5B 109.5 . .
C2 C5 H5C 109.47(14) . .
H5A C5 H5C 109.5 . .
H5B C5 H5C 109.5 . .
C3 C6 H6A 109.47(14) . .
C3 C6 H6B 109.47(13) . .
H6A C6 H6B 109.5 . .
C3 C6 H6C 109.47(14) . .
H6A C6 H6C 109.5 . .
H6B C6 H6C 109.5 . .
P1 C7 H7A 109.47(10) . .
P1 C7 H7B 109.47(10) . .
H7A C7 H7B 109.5 . .
P1 C7 H7C 109.47(11) . .
H7A C7 H7C 109.5 . .
H7B C7 H7C 109.5 . .
P1 C8 H8A 109.47(10) . .
P1 C8 H8B 109.47(11) . .
H8A C8 H8B 109.5 . .
P1 C8 H8C 109.47(11) . .
H8A C8 H8C 109.5 . .
H8B C8 H8C 109.5 . .
C9X C9 P1 106.1(3) . .
C9X C9 H9A 110.5(3) . .
P1 C9 H9A 110.5(2) . .
C9X C9 H9B 110.5(2) . .
P1 C9 H9B 110.5(2) . .
H9A C9 H9B 108.7 . .
C9 C9X P1 105.3(3) . 7_565
C9 C9X H9X1 110.7(3) . .
P1 C9X H9X1 110.7(2) 7_565 .
C9 C9X H9X2 110.7(2) . .
P1 C9X H9X2 110.7(2) 7_565 .
H9X1 C9X H9X2 108.8 . .
C11 C10 C15 117.2(3) . .
C11 C10 Si1 119.9(3) . .
C15 C10 Si1 122.9(3) . .
C10 C11 C12 121.6(3) . .
C10 C11 H11 119.2(2) . .
C12 C11 H11 119.2(2) . .
C13 C12 C11 119.3(3) . .
C13 C12 H12 120.4(2) . .
C11 C12 H12 120.4(2) . .
C14 C13 C12 120.7(3) . .
C14 C13 H13 119.6(2) . .
C12 C13 H13 119.6(2) . .
C13 C14 C15 119.5(3) . .
C13 C14 H14 120.3(2) . .
C15 C14 H14 120.3(2) . .
C10 C15 C14 121.8(3) . .
C10 C15 H15 119.1(2) . .
C14 C15 H15 119.1(2) . .

loop_
_geom_bond_atom_site_label_1
_geom_bond_atom_site_label_2
_geom_bond_distance
_geom_bond_site_symmetry_2
Mo1 Si1 2.3169(10) .
Mo1 C1 2.321(3) .
Mo1 C2 2.337(2) 7_565
Mo1 C2 2.337(2) .
Mo1 C3 2.376(2) .
Mo1 C3 2.376(2) 7_565
Mo1 P1 2.3908(7) 7_565
Mo1 P1 2.3908(7) .
Si1 C10 1.893(4) .
Si1 H16 1.43(4) .
P1 C8 1.827(3) .
P1 C7 1.830(3) .
P1 C9 1.879(5) .
P1 C9X 1.886(5) 7_565
C1 C2 1.437(3) .
C1 C2 1.437(3) 7_565
C1 C4 1.502(5) .
C2 C3 1.425(3) .
C2 C5 1.508(4) .
C3 C3 1.418(5) 7_565
C3 C6 1.500(3) .
C4 H4A 0.90(5) .
C4 H4B 0.98(3) .
C5 H5A 0.96 .
C5 H5B 0.96 .
C5 H5C 0.96 .
C6 H6A 0.96 .
C6 H6B 0.96 .
C6 H6C 0.96 .
C7 H7A 0.96 .
C7 H7B 0.96 .
C7 H7C 0.96 .
C8 H8A 0.96 .
C8 H8B 0.96 .
C8 H8C 0.96 .
C9 C9X 1.513(6) .
C9 H9A 0.97 .
C9 H9B 0.97 .
C9X P1 1.886(5) 7_565
C9X H9X1 0.97 .
C9X H9X2 0.97 .
C10 C11 1.392(5) .
C10 C15 1.394(5) .
C11 C12 1.410(5) .
C11 H11 0.93 .
C12 C13 1.377(5) .
C12 H12 0.93 .
C13 C14 1.374(5) .
C13 H13 0.93 .
C14 C15 1.400(5) .
C14 H14 0.93 .
C15 H15 0.93 .

loop_
_geom_torsion_atom_site_label_1
_geom_torsion_atom_site_label_2
_geom_torsion_atom_site_label_3
_geom_torsion_atom_site_label_4
_geom_torsion
_geom_torsion_site_symmetry_1
_geom_torsion_site_symmetry_4
C1 Mo1 Si1 C10 180.000(1) . .
C2 Mo1 Si1 C10 143.59(7) 7_565 .
C2 Mo1 Si1 C10 -143.59(7) . .
C3 Mo1 Si1 C10 -162.61(6) . .
C3 Mo1 Si1 C10 162.61(6) 7_565 .
P1 Mo1 Si1 C10 39.06(2) 7_565 .
P1 Mo1 Si1 C10 -39.06(2) . .
Si1 Mo1 P1 C8 -27.75(12) . .
C1 Mo1 P1 C8 133.64(13) . .
C2 Mo1 P1 C8 148.99(15) 7_565 .
C2 Mo1 P1 C8 97.75(14) . .
C3 Mo1 P1 C8 71.86(14) . .
C3 Mo1 P1 C8 90.9(2) 7_565 .
P1 Mo1 P1 C8 -125.20(12) 7_565 .
Si1 Mo1 P1 C7 -150.57(12) . .
C1 Mo1 P1 C7 10.81(14) . .
C2 Mo1 P1 C7 26.2(2) 7_565 .
C2 Mo1 P1 C7 -25.07(14) . .
C3 Mo1 P1 C7 -50.97(14) . .
C3 Mo1 P1 C7 -31.9(2) 7_565 .
P1 Mo1 P1 C7 111.97(12) 7_565 .
Si1 Mo1 P1 C9 79.4(2) . .
C1 Mo1 P1 C9 -119.3(2) . .
C2 Mo1 P1 C9 -103.9(2) 7_565 .
C2 Mo1 P1 C9 -155.1(2) . .
C3 Mo1 P1 C9 179.0(2) . .
C3 Mo1 P1 C9 -162.0(2) 7_565 .
P1 Mo1 P1 C9 -18.1(2) 7_565 .
Si1 Mo1 P1 C9X 105.8(2) . 7_565
C1 Mo1 P1 C9X -92.8(2) . 7_565
C2 Mo1 P1 C9X -77.4(2) 7_565 7_565
C2 Mo1 P1 C9X -128.7(2) . 7_565
C3 Mo1 P1 C9X -154.6(2) . 7_565
C3 Mo1 P1 C9X -135.5(2) 7_565 7_565
P1 Mo1 P1 C9X 8.4(2) 7_565 7_565
Si1 Mo1 C1 C2 57.62(14) . .
C2 Mo1 C1 C2 115.2(3) 7_565 .
C2 Mo1 C1 C2 0.000(1) . .
C3 Mo1 C1 C2 37.25(14) . .
C3 Mo1 C1 C2 78.0(2) 7_565 .
P1 Mo1 C1 C2 -162.18(13) 7_565 .
P1 Mo1 C1 C2 -82.58(15) . .
Si1 Mo1 C1 C2 -57.62(14) . 7_565
C2 Mo1 C1 C2 0.0 7_565 7_565
C2 Mo1 C1 C2 -115.2(3) . 7_565
C3 Mo1 C1 C2 -78.0(2) . 7_565
C3 Mo1 C1 C2 -37.25(14) 7_565 7_565
P1 Mo1 C1 C2 82.58(15) 7_565 7_565
P1 Mo1 C1 C2 162.18(13) . 7_565
Si1 Mo1 C1 C4 180.0 . .
C2 Mo1 C1 C4 -122.38(14) 7_565 .
C2 Mo1 C1 C4 122.38(14) . .
C3 Mo1 C1 C4 159.63(7) . .
C3 Mo1 C1 C4 -159.63(7) 7_565 .
P1 Mo1 C1 C4 -39.80(2) 7_565 .
P1 Mo1 C1 C4 39.80(2) . .
C2 C1 C2 C3 -0.6(4) 7_565 .
C4 C1 C2 C3 167.1(3) . .
Mo1 C1 C2 C3 -65.4(2) . .
C2 C1 C2 C5 -169.2(2) 7_565 .
C4 C1 C2 C5 -1.5(5) . .
Mo1 C1 C2 C5 126.0(3) . .
C2 C1 C2 Mo1 64.8(2) 7_565 .
C4 C1 C2 Mo1 -127.5(3) . .
Mo1 C1 C2 Mo1 0.0 . .
Si1 Mo1 C2 C3 -34.4(2) . .
C1 Mo1 C2 C3 115.8(2) . .
C2 Mo1 C2 C3 77.68(14) 7_565 .
C3 Mo1 C2 C3 0.0 . .
C3 Mo1 C2 C3 36.41(14) 7_565 .
P1 Mo1 C2 C3 141.74(11) 7_565 .
P1 Mo1 C2 C3 -140.23(13) . .
Si1 Mo1 C2 C1 -150.15(14) . .
C1 Mo1 C2 C1 0.000(1) . .
C2 Mo1 C2 C1 -38.1(2) 7_565 .
C3 Mo1 C2 C1 -115.8(2) . .
C3 Mo1 C2 C1 -79.3(2) 7_565 .
P1 Mo1 C2 C1 26.0(2) 7_565 .
P1 Mo1 C2 C1 104.02(15) . .
Si1 Mo1 C2 C5 87.0(2) . .
C1 Mo1 C2 C5 -122.8(3) . .
C2 Mo1 C2 C5 -160.9(2) 7_565 .
C3 Mo1 C2 C5 121.4(3) . .
C3 Mo1 C2 C5 157.8(3) 7_565 .
P1 Mo1 C2 C5 -96.8(2) 7_565 .
P1 Mo1 C2 C5 -18.8(2) . .
C1 C2 C3 C3 0.4(2) . 7_565
C5 C2 C3 C3 169.3(2) . 7_565
Mo1 C2 C3 C3 -63.40(6) . 7_565
C1 C2 C3 C6 -172.9(2) . .
C5 C2 C3 C6 -4.0(4) . .
Mo1 C2 C3 C6 123.3(2) . .
C1 C2 C3 Mo1 63.8(2) . .
C5 C2 C3 Mo1 -127.3(2) . .
Mo1 C2 C3 Mo1 0.0 . .
Si1 Mo1 C3 C3 -90.94(2) . 7_565
C1 Mo1 C3 C3 79.18(5) . 7_565
C2 Mo1 C3 C3 36.89(9) 7_565 7_565
C2 Mo1 C3 C3 117.25(13) . 7_565
C3 Mo1 C3 C3 0.0 7_565 7_565
P1 Mo1 C3 C3 28.91(12) 7_565 7_565
P1 Mo1 C3 C3 166.07(6) . 7_565
Si1 Mo1 C3 C2 151.80(13) . .
C1 Mo1 C3 C2 -38.07(12) . .
C2 Mo1 C3 C2 -80.4(2) 7_565 .
C2 Mo1 C3 C2 0.0 . .
C3 Mo1 C3 C2 -117.25(13) 7_565 .
P1 Mo1 C3 C2 -88.3(2) 7_565 .
P1 Mo1 C3 C2 48.82(15) . .
Si1 Mo1 C3 C6 30.7(2) . .
C1 Mo1 C3 C6 -159.2(2) . .
C2 Mo1 C3 C6 158.5(2) 7_565 .
C2 Mo1 C3 C6 -121.1(3) . .
C3 Mo1 C3 C6 121.7(2) 7_565 .
P1 Mo1 C3 C6 150.6(2) 7_565 .
P1 Mo1 C3 C6 -72.3(2) . .
C8 P1 C9 C9X 172.2(3) . .
C7 P1 C9 C9X -88.4(3) . .
C9X P1 C9 C9X -52.2(5) 7_565 .
Mo1 P1 C9 C9X 47.9(3) . .
P1 C9 C9X P1 -51.0(3) . 7_565
Mo1 Si1 C10 C11 180.000(1) . .
Mo1 Si1 C10 C15 0.000(2) . .
C15 C10 C11 C12 0.000(2) . .
Si1 C10 C11 C12 180.000(1) . .
C10 C11 C12 C13 0.000(2) . .
C11 C12 C13 C14 0.000(2) . .
C12 C13 C14 C15 0.000(2) . .
C11 C10 C15 C14 0.000(2) . .
Si1 C10 C15 C14 180.000(1) . .
C13 C14 C15 C10 0.000(2) . .
